data_4026504
loop_
_publ_author_name
'Teh-Chang Chou'
'Ren-Tsung Wu'
'Kung-Ching Liao'
'Chun-Hung Wang'

_publ_section_title
;
 N-1- and N-2-Anthryl Succinimide Derivatives: C-N Bond Rotational
 Behaviors and Fluorescence Energy Transfer
;
_journal_name_full 'Journal of Organic Chemistry'
_journal_page_first 6813
_journal_page_last 6818
_journal_paper_doi 10.1021/jo200665v
_journal_volume 76
_journal_year 2011
_chemical_formula_sum 'C43 H29 N O2'
_chemical_formula_weight 591.67
_chemical_name_systematic
; 
 ? 
;
_space_group_IT_number 2
_symmetry_cell_setting triclinic
_symmetry_space_group_name_Hall '-P 1'
_symmetry_space_group_name_H-M 'P -1'
_atom_sites_solution_hydrogens geom
_atom_sites_solution_primary direct
_atom_sites_solution_secondary difmap
_audit_creation_method SHELXL-97
_cell_angle_alpha 74.876(6)
_cell_angle_beta 72.754(7)
_cell_angle_gamma 79.222(6)
_cell_formula_units_Z 2
_cell_length_a 9.2633(7)
_cell_length_b 12.7857(8)
_cell_length_c 13.7830(10)
_cell_measurement_reflns_used 2214
_cell_measurement_temperature 295(2)
_cell_measurement_theta_max 77.5441
_cell_measurement_theta_min 3.4370
_cell_volume 1494.35(19)
_computing_cell_refinement
; 
CrysAlisPro, Oxford Diffraction Ltd., 
Version 1.171.33.34d (release 27-02-2009 CrysAlis171 .NET) 
(compiled Feb 27 2009,15:38:38) 
empirical absorption correction using spherical harmonics, 
 implemented in SCALE3 ABSPACK scaling algorithm. 
;
_computing_data_collection
; 
CrysAlisPro, Oxford Diffraction Ltd., 
Version 1.171.33.34d (release 27-02-2009 CrysAlis171 .NET) 
(compiled Feb 27 2009,15:38:38) 
empirical absorption correction using spherical harmonics, 
 implemented in SCALE3 ABSPACK scaling algorithm. 
;
_computing_data_reduction
; 
CrysAlisPro, Oxford Diffraction Ltd., 
Version 1.171.33.34d (release 27-02-2009 CrysAlis171 .NET) 
(compiled Feb 27 2009,15:38:38) 
empirical absorption correction using spherical harmonics, 
 implemented in SCALE3 ABSPACK scaling algorithm. 
;
_computing_molecular_graphics SHELXTL
_computing_publication_material SHELXTL
_computing_structure_refinement 'SHELXL-97 (Sheldrick, 1997)'
_computing_structure_solution 'SHELXS-97 (Sheldrick, 1990)'
_diffrn_ambient_temperature 295(2)
_diffrn_measured_fraction_theta_full 0.992
_diffrn_measured_fraction_theta_max 0.992
_diffrn_measurement_device_type 'Oxford Diffraction Gemini A'
_diffrn_measurement_method CCD
_diffrn_radiation_monochromator graphite
_diffrn_radiation_source 'fine-focus sealed tube'
_diffrn_radiation_type CuK\a
_diffrn_radiation_wavelength 1.54178
_diffrn_reflns_av_R_equivalents 0.0366
_diffrn_reflns_av_sigmaI/netI 0.0646
_diffrn_reflns_limit_h_max 10
_diffrn_reflns_limit_h_min -11
_diffrn_reflns_limit_k_max 13
_diffrn_reflns_limit_k_min -15
_diffrn_reflns_limit_l_max 10
_diffrn_reflns_limit_l_min -16
_diffrn_reflns_number 8549
_diffrn_reflns_theta_full 68.00
_diffrn_reflns_theta_max 67.99
_diffrn_reflns_theta_min 3.44
_exptl_absorpt_coefficient_mu 0.624
_exptl_absorpt_correction_T_max 1.00000
_exptl_absorpt_correction_T_min 0.96627
_exptl_absorpt_correction_type multi-scan
_exptl_absorpt_process_details
; 
CrysAlisPro, Oxford Diffraction Ltd., 
Version 1.171.33.34d (release 27-02-2009 CrysAlis171 .NET) 
(compiled Feb 27 2009,15:38:38) 
empirical absorption correction using spherical harmonics, 
 implemented in SCALE3 ABSPACK scaling algorithm. 
;
_exptl_crystal_density_diffrn 1.315
_exptl_crystal_F_000 620
_exptl_crystal_size_max 0.20
_exptl_crystal_size_mid 0.15
_exptl_crystal_size_min 0.10
_refine_diff_density_max 0.220
_refine_diff_density_min -0.179
_refine_diff_density_rms 0.043
_refine_ls_extinction_method none
_refine_ls_goodness_of_fit_ref 0.880
_refine_ls_hydrogen_treatment mixed
_refine_ls_matrix_type full
_refine_ls_number_parameters 415
_refine_ls_number_reflns 5406
_refine_ls_number_restraints 0
_refine_ls_restrained_S_all 0.880
_refine_ls_R_factor_all 0.1049
_refine_ls_R_factor_gt 0.0542
_refine_ls_shift/su_max 0.000
_refine_ls_shift/su_mean 0.000
_refine_ls_structure_factor_coef Fsqd
_refine_ls_weighting_details 'calc w=1/[\s^2^(Fo^2^)+(0.1000P)^2^+0.0000P] where P=(Fo^2^+2Fc^2^)/3'
_refine_ls_weighting_scheme calc
_refine_ls_wR_factor_gt 0.1359
_refine_ls_wR_factor_ref 0.1638
_reflns_number_gt 3100
_reflns_number_total 5406
_reflns_threshold_expression >2sigma(I)
_cod_data_source_file jo200665v_si_002.cif
_cod_data_source_block ic13861
_cod_original_cell_volume 1494.35(18)
_cod_database_code 4026504

loop_
_symmetry_equiv_pos_as_xyz
'x, y, z'
'-x, -y, -z'

loop_
_atom_site_label
_atom_site_type_symbol
_atom_site_fract_x
_atom_site_fract_y
_atom_site_fract_z
_atom_site_U_iso_or_equiv
_atom_site_adp_type
_atom_site_occupancy
_atom_site_symmetry_multiplicity
_atom_site_calc_flag
_atom_site_refinement_flags
O1 O 0.0929(2) 0.19587(19) 0.30745(16) 0.0623(6) Uani 1 1 d .
O2 O 0.4424(3) 0.42304(18) 0.10237(17) 0.0647(6) Uani 1 1 d .
N1 N 0.2719(3) 0.31499(19) 0.22365(18) 0.0489(5) Uani 1 1 d .
C1 C 0.1735(3) 0.2420(2) 0.2283(2) 0.0478(6) Uani 1 1 d .
C2 C 0.1898(3) 0.2324(2) 0.1190(2) 0.0494(6) Uani 1 1 d .
H2A H 0.0922 0.2522 0.1008 0.059 Uiso 1 1 calc R
C3 C 0.2675(3) 0.1185(2) 0.0969(2) 0.0472(6) Uani 1 1 d .
H3A H 0.2002 0.0613 0.1178 0.057 Uiso 1 1 calc R
C4 C 0.3421(3) 0.1522(3) -0.0209(2) 0.0535(7) Uani 1 1 d .
H4A H 0.2687 0.1873 -0.0606 0.064 Uiso 1 1 calc R
H4B H 0.4043 0.0919 -0.0495 0.064 Uiso 1 1 calc R
C5 C 0.4384(3) 0.2339(2) -0.01033(19) 0.0468(6) Uani 1 1 d .
H5A H 0.5054 0.2700 -0.0752 0.056 Uiso 1 1 calc R
C6 C 0.3078(3) 0.3104(2) 0.0481(2) 0.0494(6) Uani 1 1 d .
H6A H 0.2630 0.3674 -0.0011 0.059 Uiso 1 1 calc R
C7 C 0.3522(3) 0.3586(2) 0.1223(2) 0.0506(6) Uani 1 1 d .
C8 C 0.4086(3) 0.0900(2) 0.13821(19) 0.0403(5) Uani 1 1 d .
C9 C 0.4386(3) 0.0158(2) 0.22306(18) 0.0388(5) Uani 1 1 d .
C10 C 0.5852(3) 0.01041(19) 0.24207(19) 0.0393(5) Uani 1 1 d .
C11 C 0.6247(3) -0.0608(2) 0.3301(2) 0.0472(6) Uani 1 1 d .
H11A H 0.5564 -0.1081 0.3751 0.057 Uiso 1 1 calc R
C12 C 0.7609(3) -0.0621(3) 0.3513(2) 0.0542(7) Uani 1 1 d .
H12A H 0.7838 -0.1097 0.4099 0.065 Uiso 1 1 calc R
C13 C 0.8650(3) 0.0081(3) 0.2845(2) 0.0536(7) Uani 1 1 d .
H13A H 0.9559 0.0090 0.3000 0.064 Uiso 1 1 calc R
C14 C 0.8338(3) 0.0755(2) 0.1966(2) 0.0469(6) Uani 1 1 d .
H14A H 0.9057 0.1202 0.1519 0.056 Uiso 1 1 calc R
C15 C 0.6946(3) 0.0793(2) 0.17152(19) 0.0392(5) Uani 1 1 d .
C16 C 0.6599(3) 0.1538(2) 0.08107(19) 0.0409(5) Uani 1 1 d .
C17 C 0.5166(3) 0.1605(2) 0.06959(18) 0.0408(5) Uani 1 1 d .
C18 C 0.3253(3) -0.0580(2) 0.2944(2) 0.0417(5) Uani 1 1 d .
C19 C 0.2558(3) -0.0467(3) 0.3960(2) 0.0532(7) Uani 1 1 d .
H19A H 0.2812 0.0068 0.4204 0.064 Uiso 1 1 calc R
C20 C 0.1488(4) -0.1145(3) 0.4615(2) 0.0633(8) Uani 1 1 d .
H20A H 0.1024 -0.1058 0.5292 0.076 Uiso 1 1 calc R
C21 C 0.1116(3) -0.1945(3) 0.4263(3) 0.0635(8) Uani 1 1 d .
H21A H 0.0402 -0.2401 0.4701 0.076 Uiso 1 1 calc R
C22 C 0.1802(4) -0.2072(3) 0.3258(3) 0.0641(8) Uani 1 1 d .
H22A H 0.1556 -0.2616 0.3022 0.077 Uiso 1 1 calc R
C23 C 0.2857(3) -0.1387(2) 0.2602(2) 0.0519(6) Uani 1 1 d .
H23A H 0.3305 -0.1471 0.1923 0.062 Uiso 1 1 calc R
C24 C 0.7814(3) 0.2159(2) 0.0010(2) 0.0456(6) Uani 1 1 d .
C25 C 0.7789(4) 0.3268(3) -0.0175(4) 0.0893(14) Uani 1 1 d .
H25A H 0.6991 0.3674 0.0210 0.107 Uiso 1 1 calc R
C26 C 0.8951(5) 0.3789(3) -0.0935(4) 0.1077(19) Uani 1 1 d .
H26A H 0.8917 0.4542 -0.1051 0.129 Uiso 1 1 calc R
C27 C 1.0136(4) 0.3220(3) -0.1511(3) 0.0749(10) Uani 1 1 d .
H27A H 1.0911 0.3578 -0.2011 0.090 Uiso 1 1 calc R
C28 C 1.0174(3) 0.2111(3) -0.1345(2) 0.0634(8) Uani 1 1 d .
H28A H 1.0970 0.1712 -0.1739 0.076 Uiso 1 1 calc R
C29 C 0.9019(3) 0.1586(3) -0.0587(2) 0.0539(7) Uani 1 1 d .
H29A H 0.9054 0.0834 -0.0478 0.065 Uiso 1 1 calc R
C30 C 0.3107(3) 0.3268(2) 0.3139(2) 0.0483(6) Uani 1 1 d .
C31 C 0.2354(3) 0.4046(2) 0.3667(2) 0.0497(6) Uani 1 1 d .
H31A H 0.1556 0.4521 0.3459 0.060 Uiso 1 1 calc R
C32 C 0.2799(3) 0.4130(2) 0.4551(2) 0.0477(6) Uani 1 1 d .
C33 C 0.2060(3) 0.4928(2) 0.5122(2) 0.0534(6) Uani 1 1 d .
H33A H 0.1258 0.5409 0.4926 0.064 Uiso 1 1 calc R
C34 C 0.2506(3) 0.5017(2) 0.5984(2) 0.0506(6) Uani 1 1 d .
C35 C 0.1774(4) 0.5819(3) 0.6568(2) 0.0595(7) Uani 1 1 d .
H35A H 0.0971 0.6307 0.6380 0.071 Uiso 1 1 calc R
C36 C 0.2230(4) 0.5886(3) 0.7401(3) 0.0718(9) Uani 1 1 d .
H36A H 0.1738 0.6416 0.7779 0.086 Uiso 1 1 calc R
C37 C 0.3452(4) 0.5151(3) 0.7693(3) 0.0689(9) Uani 1 1 d .
H37A H 0.3755 0.5206 0.8261 0.083 Uiso 1 1 calc R
C38 C 0.4186(4) 0.4370(3) 0.7164(2) 0.0603(7) Uani 1 1 d .
H38A H 0.4979 0.3892 0.7376 0.072 Uiso 1 1 calc R
C39 C 0.3751(3) 0.4273(2) 0.6276(2) 0.0506(6) Uani 1 1 d .
C40 C 0.4495(3) 0.3503(2) 0.5691(2) 0.0526(6) Uani 1 1 d .
H40A H 0.5318 0.3036 0.5871 0.063 Uiso 1 1 calc R
C41 C 0.4051(3) 0.3410(2) 0.4848(2) 0.0478(6) Uani 1 1 d .
C42 C 0.4805(3) 0.2615(2) 0.4249(2) 0.0549(7) Uani 1 1 d .
H42A H 0.5625 0.2141 0.4426 0.066 Uiso 1 1 calc R
C43 C 0.4348(3) 0.2540(2) 0.3426(2) 0.0553(7) Uani 1 1 d .
H43A H 0.4846 0.2011 0.3049 0.066 Uiso 1 1 calc R

loop_
_atom_site_aniso_label
_atom_site_aniso_U_11
_atom_site_aniso_U_22
_atom_site_aniso_U_33
_atom_site_aniso_U_23
_atom_site_aniso_U_13
_atom_site_aniso_U_12
O1 0.0547(12) 0.0707(13) 0.0539(12) -0.0172(10) 0.0074(10) -0.0191(10)
O2 0.0697(14) 0.0592(12) 0.0575(12) -0.0058(10) -0.0032(10) -0.0203(11)
N1 0.0484(12) 0.0514(12) 0.0421(11) -0.0123(9) -0.0026(10) -0.0070(10)
C1 0.0353(13) 0.0522(14) 0.0511(15) -0.0142(12) -0.0022(11) -0.0039(11)
C2 0.0342(13) 0.0632(16) 0.0493(14) -0.0120(12) -0.0121(11) -0.0005(11)
C3 0.0341(12) 0.0636(16) 0.0484(14) -0.0177(12) -0.0134(11) -0.0052(11)
C4 0.0435(14) 0.0764(19) 0.0447(14) -0.0202(13) -0.0161(12) 0.0003(13)
C5 0.0394(13) 0.0622(16) 0.0343(12) -0.0079(11) -0.0084(10) -0.0009(12)
C6 0.0415(14) 0.0561(15) 0.0424(13) -0.0040(11) -0.0109(11) 0.0043(12)
C7 0.0446(14) 0.0461(14) 0.0498(15) -0.0037(11) -0.0041(12) -0.0009(12)
C8 0.0298(11) 0.0512(13) 0.0416(12) -0.0173(10) -0.0076(9) -0.0019(10)
C9 0.0317(11) 0.0470(13) 0.0380(12) -0.0141(10) -0.0051(9) -0.0052(10)
C10 0.0350(12) 0.0422(12) 0.0408(12) -0.0115(10) -0.0086(10) -0.0031(10)
C11 0.0409(13) 0.0506(14) 0.0447(14) -0.0052(11) -0.0083(11) -0.0048(11)
C12 0.0476(15) 0.0647(17) 0.0495(15) -0.0060(13) -0.0203(12) -0.0019(13)
C13 0.0387(14) 0.0674(17) 0.0585(16) -0.0115(13) -0.0207(12) -0.0055(12)
C14 0.0357(13) 0.0537(14) 0.0516(14) -0.0101(12) -0.0120(11) -0.0072(11)
C15 0.0308(11) 0.0429(12) 0.0438(13) -0.0126(10) -0.0088(10) -0.0013(9)
C16 0.0335(12) 0.0440(12) 0.0421(12) -0.0098(10) -0.0057(10) -0.0032(10)
C17 0.0354(12) 0.0486(13) 0.0358(12) -0.0110(10) -0.0059(10) -0.0018(10)
C18 0.0323(12) 0.0480(13) 0.0429(13) -0.0076(10) -0.0088(10) -0.0049(10)
C19 0.0491(15) 0.0632(17) 0.0439(14) -0.0133(12) -0.0035(12) -0.0102(13)
C20 0.0498(16) 0.079(2) 0.0460(15) -0.0019(14) -0.0007(13) -0.0071(15)
C21 0.0455(16) 0.0667(18) 0.0665(19) 0.0126(15) -0.0147(14) -0.0165(14)
C22 0.0575(18) 0.0565(17) 0.083(2) -0.0041(15) -0.0268(17) -0.0204(14)
C23 0.0469(15) 0.0558(15) 0.0551(16) -0.0159(13) -0.0110(12) -0.0097(12)
C24 0.0340(12) 0.0535(14) 0.0453(13) -0.0050(11) -0.0096(10) -0.0047(11)
C25 0.056(2) 0.0530(18) 0.124(3) -0.013(2) 0.022(2) -0.0025(15)
C26 0.068(2) 0.0536(19) 0.152(5) 0.012(2) 0.017(3) -0.0095(17)
C27 0.0454(16) 0.085(2) 0.074(2) 0.0120(18) -0.0035(15) -0.0197(16)
C28 0.0419(15) 0.096(2) 0.0530(16) -0.0238(16) -0.0015(12) -0.0160(15)
C29 0.0432(14) 0.0625(16) 0.0584(16) -0.0206(13) -0.0064(12) -0.0125(12)
C30 0.0466(14) 0.0494(14) 0.0430(13) -0.0076(11) -0.0028(11) -0.0094(11)
C31 0.0461(14) 0.0524(15) 0.0488(14) -0.0118(12) -0.0101(11) -0.0045(11)
C32 0.0467(14) 0.0457(13) 0.0483(14) -0.0085(11) -0.0086(11) -0.0086(11)
C33 0.0492(15) 0.0544(15) 0.0543(16) -0.0137(13) -0.0108(12) -0.0023(12)
C34 0.0489(15) 0.0523(15) 0.0482(14) -0.0118(12) -0.0049(12) -0.0121(12)
C35 0.0588(18) 0.0612(17) 0.0600(17) -0.0222(14) -0.0109(14) -0.0053(14)
C36 0.077(2) 0.076(2) 0.067(2) -0.0327(17) -0.0038(17) -0.0182(18)
C37 0.080(2) 0.082(2) 0.0552(17) -0.0195(16) -0.0155(16) -0.0296(19)
C38 0.0627(18) 0.0656(18) 0.0566(17) -0.0090(14) -0.0176(14) -0.0206(15)
C39 0.0506(15) 0.0520(14) 0.0474(14) -0.0042(11) -0.0084(12) -0.0180(12)
C40 0.0484(15) 0.0506(15) 0.0540(16) -0.0037(12) -0.0122(12) -0.0072(12)
C41 0.0492(15) 0.0417(13) 0.0455(14) -0.0035(10) -0.0063(11) -0.0071(11)
C42 0.0532(16) 0.0477(14) 0.0570(16) -0.0092(12) -0.0126(13) 0.0045(12)
C43 0.0582(17) 0.0485(14) 0.0545(16) -0.0152(12) -0.0082(13) 0.0001(12)

loop_
_atom_type_symbol
_atom_type_description
_atom_type_scat_dispersion_real
_atom_type_scat_dispersion_imag
_atom_type_scat_source
C C 0.0181 0.0091 'International Tables Vol C Tables 4.2.6.8 and 6.1.1.4'
H H 0.0000 0.0000 'International Tables Vol C Tables 4.2.6.8 and 6.1.1.4'
N N 0.0311 0.0180 'International Tables Vol C Tables 4.2.6.8 and 6.1.1.4'
O O 0.0492 0.0322 'International Tables Vol C Tables 4.2.6.8 and 6.1.1.4'

loop_
_geom_angle_atom_site_label_1
_geom_angle_atom_site_label_2
_geom_angle_atom_site_label_3
_geom_angle
C7 N1 C1 113.3(2)
C7 N1 C30 122.3(2)
C1 N1 C30 123.2(2)
O1 C1 N1 124.3(3)
O1 C1 C2 127.7(3)
N1 C1 C2 108.0(2)
C1 C2 C6 105.5(2)
C1 C2 C3 113.4(2)
C6 C2 C3 103.0(2)
C8 C3 C4 100.2(2)
C8 C3 C2 107.4(2)
C4 C3 C2 99.7(2)
C3 C4 C5 95.1(2)
C17 C5 C4 99.7(2)
C17 C5 C6 107.1(2)
C4 C5 C6 99.6(2)
C7 C6 C2 104.6(2)
C7 C6 C5 114.7(2)
C2 C6 C5 104.0(2)
O2 C7 N1 123.1(3)
O2 C7 C6 128.3(3)
N1 C7 C6 108.6(2)
C9 C8 C17 122.1(2)
C9 C8 C3 131.4(2)
C17 C8 C3 106.5(2)
C8 C9 C10 117.6(2)
C8 C9 C18 121.9(2)
C10 C9 C18 120.5(2)
C11 C10 C15 118.1(2)
C11 C10 C9 121.8(2)
C15 C10 C9 120.1(2)
C12 C11 C10 121.9(2)
C11 C12 C13 119.9(3)
C14 C13 C12 120.1(2)
C13 C14 C15 121.9(2)
C14 C15 C10 118.0(2)
C14 C15 C16 121.5(2)
C10 C15 C16 120.5(2)
C17 C16 C15 117.3(2)
C17 C16 C24 122.6(2)
C15 C16 C24 120.0(2)
C16 C17 C8 122.2(2)
C16 C17 C5 131.6(2)
C8 C17 C5 106.2(2)
C23 C18 C19 118.4(3)
C23 C18 C9 120.6(2)
C19 C18 C9 121.1(2)
C20 C19 C18 120.8(3)
C21 C20 C19 119.9(3)
C20 C21 C22 120.0(3)
C21 C22 C23 120.0(3)
C18 C23 C22 120.9(3)
C25 C24 C29 117.9(3)
C25 C24 C16 123.5(3)
C29 C24 C16 118.5(2)
C24 C25 C26 120.3(3)
C27 C26 C25 121.4(4)
C26 C27 C28 119.1(3)
C27 C28 C29 119.7(3)
C28 C29 C24 121.4(3)
C31 C30 C43 121.8(3)
C31 C30 N1 121.7(3)
C43 C30 N1 116.5(3)
C30 C31 C32 119.2(3)
C33 C32 C41 118.7(3)
C33 C32 C31 121.4(3)
C41 C32 C31 119.9(3)
C32 C33 C34 121.4(3)
C33 C34 C35 122.1(3)
C33 C34 C39 118.8(3)
C35 C34 C39 119.1(3)
C36 C35 C34 120.9(3)
C35 C36 C37 120.1(3)
C38 C37 C36 121.4(3)
C37 C38 C39 120.5(3)
C40 C39 C34 119.3(3)
C40 C39 C38 122.7(3)
C34 C39 C38 118.0(3)
C41 C40 C39 122.0(3)
C40 C41 C42 122.2(3)
C40 C41 C32 119.9(3)
C42 C41 C32 117.9(3)
C43 C42 C41 121.1(3)
C42 C43 C30 120.0(3)

loop_
_geom_bond_atom_site_label_1
_geom_bond_atom_site_label_2
_geom_bond_distance
O1 C1 1.200(3)
O2 C7 1.207(4)
N1 C7 1.396(4)
N1 C1 1.400(4)
N1 C30 1.443(4)
C1 C2 1.505(4)
C2 C6 1.552(4)
C2 C3 1.562(4)
C3 C8 1.523(3)
C3 C4 1.542(4)
C4 C5 1.553(4)
C5 C17 1.516(3)
C5 C6 1.568(4)
C6 C7 1.506(4)
C8 C9 1.364(4)
C8 C17 1.428(4)
C9 C10 1.444(3)
C9 C18 1.495(3)
C10 C11 1.413(4)
C10 C15 1.432(3)
C11 C12 1.373(4)
C12 C13 1.396(4)
C13 C14 1.365(4)
C14 C15 1.420(3)
C15 C16 1.438(4)
C16 C17 1.368(3)
C16 C24 1.502(3)
C18 C23 1.386(4)
C18 C19 1.390(4)
C19 C20 1.389(4)
C20 C21 1.376(5)
C21 C22 1.380(5)
C22 C23 1.387(4)
C24 C25 1.370(4)
C24 C29 1.388(4)
C25 C26 1.391(5)
C26 C27 1.361(6)
C27 C28 1.372(5)
C28 C29 1.388(4)
C30 C31 1.350(4)
C30 C43 1.422(4)
C31 C32 1.431(4)
C32 C33 1.403(4)
C32 C41 1.430(4)
C33 C34 1.405(4)
C34 C35 1.417(4)
C34 C39 1.436(4)
C35 C36 1.363(5)
C36 C37 1.414(5)
C37 C38 1.349(5)
C38 C39 1.437(4)
C39 C40 1.388(4)
C40 C41 1.380(4)
C41 C42 1.426(4)
C42 C43 1.353(4)
